data_7011845
loop_
_publ_author_name
'Cristina Ca\~nada-Vilalta'
'Evan Rumberger'
'Euan K. Brechin'
'Wolfgang Wernsdorfer'
'Kirsten Folting'
'Ernest R. Davidson'
'David N. Hendrickson'
'George Christou'

_publ_section_title
;
 Two new hexanuclear iron(III) complexes with S&#x00A0;= 5 ground
 states
;
_journal_issue 21
_journal_name_full 'J. Chem. Soc., Dalton Trans.'
_journal_page_first 4005
_journal_page_last 4010
_journal_paper_doi 10.1039/b204903a
_journal_year 2002
_chemical_formula_moiety 'C64 H106 N2 O26, 2(C H Cl3); 2(H2 O)'
_chemical_formula_sum 'C66 H112 Cl6 Fe6 N2 O28'
_chemical_formula_weight 1929.41
_space_group_IT_number 2
_symmetry_cell_setting triclinic
_symmetry_space_group_name_Hall '-P 1'
_symmetry_space_group_name_H-M 'P -1'
_atom_sites_solution_hydrogens geom
_atom_sites_solution_primary direct
_atom_sites_solution_secondary difmap
_audit_creation_method 'minor manual editing of SDT2CIF v. 1.2 BETA  output'
_cell_angle_alpha 113.656(8)
_cell_angle_beta 112.117(8)
_cell_angle_gamma 87.550(9)
_cell_formula_units_Z 1
_cell_length_a 13.968(2)
_cell_length_b 14.434(2)
_cell_length_c 13.567(2)
_cell_measurement_reflns_used 52
_cell_measurement_temperature 112
_cell_measurement_theta_max 15.28
_cell_measurement_theta_min 11.85
_cell_volume 2302.1(6)
_computing_cell_refinement 'XTEL, local package'
_computing_data_collection 'NPS, local program'
_computing_data_reduction 'XTEL, local package'
_computing_molecular_graphics 'XTEL, local package'
_computing_publication_material 'XTEL, local package'
_computing_structure_refinement 'XTEL, local package'
_computing_structure_solution MULTAN78
_diffrn_ambient_temperature 112
_diffrn_measured_fraction_theta_full 0
_diffrn_measured_fraction_theta_max 1
_diffrn_measurement_device_type 'refurbished Picker diffractometer'
_diffrn_measurement_method '\q/2\q scans'
_diffrn_radiation_type 'Mo K\a'
_diffrn_radiation_wavelength 0.71069
_diffrn_reflns_av_R_equivalents 0.028
_diffrn_reflns_limit_h_max 16
_diffrn_reflns_limit_h_min -16
_diffrn_reflns_limit_k_max 17
_diffrn_reflns_limit_k_min -17
_diffrn_reflns_limit_l_max 16
_diffrn_reflns_limit_l_min -16
_diffrn_reflns_number 16298
_diffrn_reflns_theta_full 0
_diffrn_reflns_theta_max 25.0741
_diffrn_reflns_theta_min 3.03583
_diffrn_standards_decay_% 2.6
_diffrn_standards_interval_count 300
_diffrn_standards_number 4
_exptl_absorpt_coefficient_mu 1.1626
_exptl_absorpt_correction_T_max 0.851
_exptl_absorpt_correction_T_min 0.67
_exptl_absorpt_correction_type analytical
_exptl_absorpt_process_details Tompa
_exptl_crystal_colour 'birefringent red/yellow'
_exptl_crystal_density_diffrn 1.392
_exptl_crystal_density_method 'not measured'
_exptl_crystal_description 'irregular plate'
_exptl_crystal_F_000 1004
_exptl_crystal_size_max 0.40
_exptl_crystal_size_mid 0.30
_exptl_crystal_size_min 0.15
_refine_diff_density_max 1.01
_refine_diff_density_min -0.37
_refine_ls_abs_structure_details none
_refine_ls_extinction_coef -0.00000035(10)
_refine_ls_extinction_expression
;
Larson, A. C. (1967).  Acta Cryst. 23, p. 664.  Eq. (3)
;
_refine_ls_extinction_method Zachariasen
_refine_ls_goodness_of_fit_ref 1.1253
_refine_ls_hydrogen_treatment noref
_refine_ls_matrix_type full
_refine_ls_number_parameters 480
_refine_ls_number_reflns 8153
_refine_ls_R_factor_gt 0.0398
_refine_ls_shift/su_max 0.0762
_refine_ls_structure_factor_coef F
_refine_ls_weighting_details w^-1^=\s^2^(F)+(.07F)^2^
_refine_ls_weighting_scheme calc
_refine_ls_wR_factor_ref 0.0471
_reflns_number_gt 6588
_reflns_number_total 8153
_reflns_threshold_expression F>3.0\s(F)
_cod_data_source_file b204903a.txt
_cod_data_source_block MSC98113
_cod_original_cell_volume 2302.1(7)
_cod_database_code 7011845

loop_
_symmetry_equiv_pos_as_xyz
x,y,z
-x,-y,-z

loop_
_atom_site_label
_atom_site_type_symbol
_atom_site_fract_x
_atom_site_fract_y
_atom_site_fract_z
_atom_site_U_iso_or_equiv
_atom_site_adp_type
_atom_site_occupancy
_atom_site_disorder_group
_atom_site_disorder_assembly
Fe1 Fe 0.20795(4) 0.26515(4) 0.75510(4) 0.0170(2) Uani 1 0 .
Fe2 Fe 0.03234(4) 0.16834(4) 0.52816(4) 0.0163(2) Uani 1 0 .
Fe3 Fe 0.15199(4) 0.02778(4) 0.69750(4) 0.0163(2) Uani 1 0 .
O4 O 0.11320(17) 0.14290(17) 0.66632(19) 0.0168(10) Uani 1 0 .
O5 O -0.08742(17) 0.06854(17) 0.46941(19) 0.0169(10) Uani 1 0 .
N6 N 0.3032(2) 0.4122(2) 0.8272(3) 0.0230(13) Uani 1 0 .
C7 C 0.3272(3) 0.4731(3) 0.9415(3) 0.0311(18) Uani 1 0 .
C8 C 0.3877(4) 0.5663(3) 0.9981(4) 0.040(2) Uani 1 0 .
C9 C 0.4264(4) 0.5984(3) 0.9359(4) 0.047(2) Uani 1 0 .
C10 C 0.3993(3) 0.5384(3) 0.8191(4) 0.0402(19) Uani 1 0 .
C11 C 0.3374(3) 0.4456(3) 0.7651(3) 0.0276(16) Uani 1 0 .
C12 C 0.3047(3) 0.3800(3) 0.6371(3) 0.0345(18) Uani 1 0 .
C13 C 0.1880(3) 0.3441(3) 0.5714(3) 0.0334(17) Uani 1 0 .
O14 O 0.15953(18) 0.26927(17) 0.6005(2) 0.0218(10) Uani 1 0 .
O15 O 0.09877(18) 0.35606(18) 0.7908(2) 0.0199(10) Uani 1 0 .
C16 C 0.0069(3) 0.3518(3) 0.7209(3) 0.0229(16) Uani 1 0 .
O17 O -0.03707(18) 0.28069(18) 0.6191(2) 0.0207(11) Uani 1 0 .
C18 C -0.0576(3) 0.4363(3) 0.7622(3) 0.0267(16) Uani 1 0 .
C19 C -0.1143(4) 0.4710(3) 0.6654(4) 0.040(2) Uani 1 0 .
C20 C -0.1357(3) 0.3918(3) 0.7910(4) 0.0346(19) Uani 1 0 .
C21 C 0.0144(3) 0.5261(3) 0.8722(4) 0.0314(19) Uani 1 0 .
O22 O 0.10308(18) 0.06414(18) 0.4297(2) 0.0203(10) Uani 1 0 .
C23 C 0.0655(3) 0.0129(3) 0.3194(3) 0.0206(15) Uani 1 0 .
O24 O 0.02868(18) 0.02073(18) 0.7429(2) 0.0228(11) Uani 1 0 .
C25 C 0.1429(3) -0.0135(3) 0.2601(3) 0.0308(17) Uani 1 0 .
C26 C 0.2338(4) 0.0708(4) 0.3243(4) 0.062(3) Uani 1 0 .
C27 C 0.0894(4) -0.0289(5) 0.1329(4) 0.065(3) Uani 1 0 .
C28 C 0.1814(5) -0.1115(5) 0.2687(7) 0.082(4) Uani 1 0 .
O29 O -0.0366(2) 0.20845(18) 0.3942(2) 0.0264(11) Uani 1 0 .
C30 C -0.1246(3) 0.1794(3) 0.3067(3) 0.0242(16) Uani 1 0 .
O31 O 0.18475(19) -0.10081(18) 0.7282(2) 0.0256(11) Uani 1 0 .
C32 C -0.1550(4) 0.2450(3) 0.2375(4) 0.046(2) Uani 1 0 .
C33 C -0.0772(7) 0.2315(4) 0.1784(5) 0.084(4) Uani 1 0 .
C34 C -0.2629(6) 0.2078(5) 0.1436(6) 0.135(4) Uani 1 0 .
C35 C -0.1434(4) 0.3565(3) 0.3198(4) 0.044(2) Uani 1 0 .
O36 O 0.33718(18) 0.19837(18) 0.7481(2) 0.0232(11) Uani 1 0 .
C37 C 0.3546(3) 0.1062(3) 0.7106(3) 0.0223(15) Uani 1 0 .
O38 O 0.29091(18) 0.02958(18) 0.6786(2) 0.0232(11) Uani 1 0 .
C39 C 0.4630(3) 0.0871(3) 0.7091(3) 0.0278(17) Uani 1 0 .
C40 C 0.5019(4) 0.1649(4) 0.6767(5) 0.056(3) Uani 1 0 .
C41 C 0.4611(3) -0.0189(4) 0.6211(5) 0.046(2) Uani 1 0 .
C42 C 0.5336(4) 0.1030(4) 0.8326(4) 0.053(2) Uani 1 0 .
O43 O 0.24953(19) 0.27179(18) 0.9168(2) 0.0226(11) Uani 1 0 .
C44 C 0.2578(3) 0.1966(3) 0.9444(3) 0.0236(15) Uani 1 0 .
O45 O 0.23513(19) 0.10438(18) 0.8721(2) 0.0252(11) Uani 1 0 .
C46 C 0.3002(3) 0.2190(3) 1.0749(3) 0.0324(17) Uani 1 0 .
C47 C 0.3270(5) 0.3353(5) 1.1519(6) 0.0312(15) Uiso 0.6 0 .
C48 C 0.4040(7) 0.1718(7) 1.1019(8) 0.058(2) Uiso 0.6 0 .
C49 C 0.2145(7) 0.1740(7) 1.0930(8) 0.060(2) Uiso 0.6 0 .
C50 C 0.3242(10) 0.1202(10) 1.0953(11) 0.049(3) Uiso 0.4 0 .
C51 C 0.2164(12) 0.2650(12) 1.1214(13) 0.066(4) Uiso 0.4 0 .
C52 C 0.4022(10) 0.2876(10) 1.1378(11) 0.050(3) Uiso 0.4 0 .
C53 C 0.4292(3) 0.6605(3) 1.4791(4) 0.0332(10) Uiso 1 0 .
Cl54 Cl 0.55666(9) 0.72617(9) 1.56484(9) 0.0420(5) Uani 1 0 .
Cl55 Cl 0.41712(9) 0.58700(9) 1.33509(10) 0.0478(5) Uani 1 0 .
Cl56 Cl 0.40278(10) 0.58177(11) 1.54008(14) 0.0750(7) Uani 1 0 .
O57 O -0.2606(2) 0.2042(2) 0.4899(3) 0.0425(15) Uani 1 0 .
H1 H 0.3006 0.4495 0.9851 0.0432 Uiso 1 0 .
H2 H 0.4032 0.6083 1.08 0.0522 Uiso 1 0 .
H3 H 0.4736 0.6604 0.9738 0.0533 Uiso 1 0 .
H4 H 0.4241 0.5605 0.774 0.0458 Uiso 1 0 .
H5 H 0.326 0.4171 0.6022 0.0415 Uiso 1 0 .
H6 H 0.3408 0.3207 0.6278 0.0415 Uiso 1 0 .
H7 H 0.1504 0.4013 0.5921 0.0391 Uiso 1 0 .
H8 H 0.1694 0.3171 0.4885 0.0391 Uiso 1 0 .
H9 H -0.0651 0.4989 0.6483 0.0543 Uiso 1 0 .
H10 H -0.1575 0.4146 0.5964 0.0543 Uiso 1 0 .
H11 H -0.1567 0.5218 0.6891 0.0543 Uiso 1 0 .
H12 H -0.1776 0.4425 0.8184 0.0487 Uiso 1 0 .
H13 H -0.1814 0.3358 0.7229 0.0487 Uiso 1 0 .
H14 H -0.1004 0.3686 0.8503 0.0487 Uiso 1 0 .
H15 H 0.0656 0.5525 0.8554 0.0475 Uiso 1 0 .
H16 H -0.0244 0.5799 0.8986 0.0475 Uiso 1 0 .
H17 H 0.0496 0.5048 0.9331 0.0475 Uiso 1 0 .
H18 H 0.2821 0.0546 0.2878 0.067 Uiso 1 0 .
H19 H 0.2091 0.1339 0.3229 0.067 Uiso 1 0 .
H20 H 0.2679 0.0808 0.4037 0.067 Uiso 1 0 .
H21 H 0.0647 0.0358 0.1292 0.0705 Uiso 1 0 .
H22 H 0.134 -0.0473 0.0927 0.0705 Uiso 1 0 .
H23 H 0.0282 -0.0777 0.0914 0.0705 Uiso 1 0 .
H24 H 0.1244 -0.1662 0.2303 0.09 Uiso 1 0 .
H25 H 0.2318 -0.1338 0.2368 0.09 Uiso 1 0 .
H26 H 0.2124 -0.102 0.3506 0.09 Uiso 1 0 .
H27 H -0.0794 0.1612 0.1303 0.088 Uiso 1 0 .
H28 H -0.0906 0.2695 0.1329 0.088 Uiso 1 0 .
H29 H -0.0067 0.2549 0.2378 0.088 Uiso 1 0 .
H30 H -0.2841 0.2469 0.0994 0.1218 Uiso 1 0 .
H31 H -0.2724 0.1381 0.0948 0.1218 Uiso 1 0 .
H32 H -0.3142 0.2161 0.1821 0.1218 Uiso 1 0 .
H33 H -0.0738 0.3778 0.3789 0.0539 Uiso 1 0 .
H34 H -0.1564 0.3986 0.2779 0.0539 Uiso 1 0 .
H35 H -0.1908 0.3671 0.3575 0.0539 Uiso 1 0 .
H36 H 0.5696 0.1551 0.6775 0.0619 Uiso 1 0 .
H37 H 0.4554 0.1571 0.6001 0.0619 Uiso 1 0 .
H38 H 0.5032 0.2326 0.7311 0.0619 Uiso 1 0 .
H39 H 0.4168 -0.0273 0.5441 0.0627 Uiso 1 0 .
H40 H 0.5302 -0.03 0.623 0.0627 Uiso 1 0 .
H41 H 0.4371 -0.069 0.6383 0.0627 Uiso 1 0 .
H42 H 0.6033 0.0936 0.8385 0.0654 Uiso 1 0 .
H43 H 0.5326 0.1687 0.8869 0.0654 Uiso 1 0 .
H44 H 0.51 0.0531 0.8521 0.0654 Uiso 1 0 .
H45 H 0.3806 0.7094 1.4791 0.0455 Uiso 1 0 .
H46 H -0.182 0.2389 0.5496 0.0689 Uiso 1 0 .
H47 H -0.2702 0.1294 0.4223 0.0689 Uiso 1 0 .

loop_
_atom_site_aniso_label
_atom_site_aniso_U_11
_atom_site_aniso_U_22
_atom_site_aniso_U_33
_atom_site_aniso_U_12
_atom_site_aniso_U_13
_atom_site_aniso_U_23
Fe1 0.0164(10) 0.0123(8) 0.0146(8) 0.0003(2) 0.0041(2) 0.0027(2)
Fe2 0.0164(10) 0.0119(7) 0.0127(7) -0.00009(19) 0.0036(2) 0.0037(2)
Fe3 0.0154(9) 0.0124(8) 0.0135(7) 0.00051(19) 0.0034(2) 0.0041(2)
O4 0.0154(15) 0.0137(14) 0.0135(13) 0.0013(9) 0.0030(10) 0.0055(10)
O5 0.0159(15) 0.0118(14) 0.0152(14) -0.0002(9) 0.0045(10) 0.0028(10)
N6 0.0187(19) 0.0163(18) 0.023(2) 0.0009(12) 0.0056(13) 0.0043(13)
C7 0.031(3) 0.022(2) 0.027(3) 0.0012(17) 0.0091(18) 0.0036(17)
C8 0.040(3) 0.024(3) 0.032(3) -0.0051(19) 0.006(2) -0.0018(19)
C9 0.044(4) 0.021(2) 0.047(4) -0.010(2) 0.014(2) 0.003(2)
C10 0.030(3) 0.025(3) 0.043(3) -0.0049(18) 0.012(2) 0.0110(19)
C11 0.019(2) 0.020(2) 0.033(3) 0.0029(15) 0.0103(17) 0.0114(17)
C12 0.031(3) 0.025(3) 0.030(3) -0.0059(17) 0.0123(18) 0.0096(17)
C13 0.033(3) 0.021(2) 0.027(2) -0.0055(17) 0.0090(18) 0.0118(17)
O14 0.0224(18) 0.0147(15) 0.0157(15) -0.0039(10) 0.0054(10) 0.0047(10)
O15 0.0190(17) 0.0169(16) 0.0163(15) 0.0025(10) 0.0045(11) 0.0020(10)
C16 0.024(2) 0.016(2) 0.021(2) 0.0007(15) 0.0088(16) 0.0064(15)
O17 0.0195(17) 0.0143(15) 0.0205(17) 0.0023(10) 0.0055(11) 0.0026(11)
C18 0.025(2) 0.020(2) 0.026(2) 0.0046(16) 0.0065(17) 0.0029(16)
C19 0.051(4) 0.025(3) 0.037(3) 0.017(2) 0.007(2) 0.009(2)
C20 0.029(3) 0.033(3) 0.035(3) 0.0055(19) 0.0155(19) -0.0008(19)
C21 0.037(3) 0.017(2) 0.035(3) 0.0063(17) 0.014(2) -0.0026(17)
O22 0.0213(18) 0.0186(17) 0.0142(14) 0.0003(10) 0.0072(10) 0.0033(10)
C23 0.022(2) 0.0123(18) 0.021(2) 0.0009(14) 0.0083(15) 0.0084(15)
O24 0.0212(18) 0.0204(18) 0.0165(15) -0.0018(11) 0.0073(11) 0.0065(11)
C25 0.027(3) 0.033(3) 0.023(2) -0.0004(17) 0.0143(17) 0.0065(17)
C26 0.037(3) 0.078(6) 0.039(3) -0.017(3) 0.023(2) 0.004(3)
C27 0.038(3) 0.098(7) 0.025(3) -0.011(3) 0.016(2) 0.011(3)
C28 0.097(7) 0.068(6) 0.132(9) 0.055(4) 0.094(5) 0.058(4)
O29 0.030(2) 0.0156(16) 0.0184(16) -0.0014(11) 0.0041(11) 0.0089(11)
C30 0.031(3) 0.015(2) 0.0146(19) 0.0009(16) 0.0027(16) 0.0035(15)
O31 0.025(2) 0.0178(17) 0.0192(16) 0.0019(11) 0.0011(11) 0.0075(11)
C32 0.068(5) 0.017(2) 0.023(2) -0.001(2) -0.003(2) 0.0106(17)
C33 0.192(13) 0.043(4) 0.057(5) 0.040(4) 0.078(5) 0.035(3)
C34 0.119(9) 0.047(4) 0.084(6) -0.026(4) -0.062(4) 0.046(4)
C35 0.054(4) 0.023(3) 0.043(3) 0.011(2) 0.011(2) 0.017(2)
O36 0.0179(17) 0.0175(17) 0.0249(18) 0.0014(10) 0.0074(11) 0.0042(11)
C37 0.017(2) 0.021(2) 0.017(2) 0.0009(15) 0.0030(14) 0.0051(15)
O38 0.0169(16) 0.0171(16) 0.0261(19) 0.0017(10) 0.0071(11) 0.0056(11)
C39 0.017(2) 0.025(3) 0.031(3) 0.0020(16) 0.0098(17) 0.0038(17)
C40 0.038(3) 0.045(4) 0.077(5) 0.008(2) 0.035(3) 0.026(3)
C41 0.031(3) 0.036(3) 0.064(5) 0.004(2) 0.028(2) -0.004(2)
C42 0.027(3) 0.073(6) 0.042(4) 0.018(2) 0.006(2) 0.017(3)
O43 0.028(2) 0.0166(16) 0.0142(14) 0.0022(11) 0.0047(11) 0.0046(10)
C44 0.017(2) 0.023(2) 0.021(2) 0.0011(15) 0.0056(15) 0.0065(16)
O45 0.025(2) 0.0190(18) 0.0150(15) -0.0024(11) 0.0006(11) 0.0050(11)
C46 0.039(3) 0.026(3) 0.016(2) -0.0029(18) 0.0065(17) 0.0055(16)
Cl54 0.038(2) 0.040(2) 0.0328(17) 0.0018(5) 0.0130(5) 0.0108(5)
Cl55 0.034(2) 0.051(3) 0.0369(19) 0.0054(5) 0.0076(5) 0.0067(5)
Cl56 0.048(3) 0.068(4) 0.091(5) 0.0169(6) 0.0349(7) 0.0586(8)
O57 0.022(2) 0.032(3) 0.053(3) 0.0055(13) 0.0066(14) -0.0094(15)

loop_
_atom_type_symbol
_atom_type_description
_atom_type_scat_dispersion_real
_atom_type_scat_dispersion_imag
_atom_type_scat_source
FE Fe 0.301 0.845 'International Tables Vol. IV (1974) Table 2.2B'
CL Cl 0.132 0.159 'International Tables Vol. IV (1974) Table 2.2B'
O O 0.008 0.006 'International Tables Vol. IV (1974) Table 2.2B'
N N 0.004 0.003 'International Tables Vol. IV (1974) Table 2.2B'
C C 0.002 0.002 'International Tables Vol. IV (1974) Table 2.2B'
H H 0 0 'International Tables Vol. IV (1974) Table 2.2B'

loop_
_geom_angle_atom_site_label_1
_geom_angle_atom_site_label_2
_geom_angle_atom_site_label_3
_geom_angle
_geom_angle_site_symmetry_1
_geom_angle_site_symmetry_2
_geom_angle_site_symmetry_3
_geom_angle_publ_flag
O4 Fe1 O14 81.46(10) . . . no
O4 Fe1 O15 94.63(10) . . . no
O4 Fe1 O36 96.22(10) . . . no
O4 Fe1 O43 100.16(10) . . . no
O4 Fe1 N6 168.85(10) . . . no
O14 Fe1 O15 89.08(10) . . . no
O14 Fe1 O36 96.54(10) . . . no
O14 Fe1 O43 174.63(10) . . . no
O14 Fe1 N6 87.63(10) . . . no
O15 Fe1 O36 168.41(10) . . . no
O15 Fe1 O43 85.69(10) . . . no
O15 Fe1 N6 82.83(10) . . . no
O36 Fe1 O43 88.40(10) . . . no
O36 Fe1 N6 87.27(10) . . . no
O43 Fe1 N6 90.50(11) . . . no
O4 Fe2 O5 96.20(10) . . . no
O4 Fe2 O14 79.25(10) . . . no
O4 Fe2 O17 92.29(10) . . . no
O4 Fe2 O22 91.69(9) . . . no
O4 Fe2 O29 172.96(10) . . . no
O5 Fe2 O14 175.37(10) . . . no
O5 Fe2 O17 90.51(9) . . . no
O5 Fe2 O22 92.46(9) . . . no
O5 Fe2 O29 90.81(10) . . . no
O14 Fe2 O17 88.79(10) . . . no
O14 Fe2 O22 88.59(10) . . . no
O14 Fe2 O29 93.73(10) . . . no
O17 Fe2 O22 174.75(10) . . . no
O17 Fe2 O29 86.98(10) . . . no
O22 Fe2 O29 88.65(10) . . . no
O4 Fe3 O5 93.50(10) . . 2_556 no
O4 Fe3 O24 92.85(10) . . . no
O4 Fe3 O31 176.46(10) . . . no
O4 Fe3 O38 94.90(10) . . . no
O4 Fe3 O45 96.92(10) . . . no
O5 Fe3 O24 98.50(9) 2_556 . . no
O5 Fe3 O31 85.13(10) 2_556 . . no
O5 Fe3 O38 88.22(9) 2_556 . . no
O5 Fe3 O45 168.77(10) 2_556 . . no
O24 Fe3 O31 84.14(10) . . . no
O24 Fe3 O38 169.42(10) . . . no
O24 Fe3 O45 85.21(10) . . . no
O31 Fe3 O38 88.32(10) . . . no
O31 Fe3 O45 84.71(10) . . . no
O38 Fe3 O45 86.72(10) . . . no
Fe1 O4 Fe2 98.85(10) . . . no
Fe1 O4 Fe3 118.57(12) . . . no
Fe2 O4 Fe3 136.41(12) . . . no
Fe2 O5 Fe3 121.64(12) . . 2_556 no
Fe1 O14 Fe2 95.18(10) . . . no
Fe1 O14 C13 128.5(2) . . . no
Fe2 O14 C13 133.1(2) . . . no
Fe1 O15 C16 127.0(2) . . . no
Fe2 O17 C16 127.2(2) . . . no
Fe2 O22 C23 127.2(2) . . . no
Fe3 O24 C23 130.8(2) . . 2_556 no
Fe2 O29 C30 133.8(2) . . . no
Fe3 O31 C30 128.9(2) . . 2_556 no
Fe1 O36 C37 133.4(2) . . . no
Fe3 O38 C37 128.3(2) . . . no
Fe1 O43 C44 126.6(2) . . . no
Fe3 O45 C44 135.8(2) . . . no
H46 O57 H47 117.2(3) . . . no
Fe1 N6 C7 116.9(3) . . . no
Fe1 N6 C11 124.5(2) . . . no
C7 N6 C11 118.6(3) . . . no
N6 C7 C8 122.9(4) . . . no
N6 C7 H1 118.2(4) . . . no
C8 C7 H1 119.0(4) . . . no
C7 C8 C9 118.5(4) . . . no
C7 C8 H2 120.9(5) . . . no
C9 C8 H2 120.6(4) . . . no
C8 C9 C10 118.7(4) . . . no
C8 C9 H3 121.1(5) . . . no
C10 C9 H3 120.2(5) . . . no
C9 C10 C11 121.0(4) . . . no
C9 C10 H4 119.8(4) . . . no
C11 C10 H4 119.2(4) . . . no
N6 C11 C10 120.3(4) . . . no
N6 C11 C12 117.8(3) . . . no
C10 C11 C12 121.9(4) . . . no
C11 C12 C13 114.3(3) . . . no
C11 C12 H5 108.8(3) . . . no
C11 C12 H6 108.6(4) . . . no
C13 C12 H5 109.2(4) . . . no
C13 C12 H6 108.2(3) . . . no
H5 C12 H6 107.6(4) . . . no
O14 C13 C12 110.3(3) . . . no
O14 C13 H7 109.5(3) . . . no
O14 C13 H8 109.8(3) . . . no
C12 C13 H7 109.2(3) . . . no
C12 C13 H8 110.3(4) . . . no
H7 C13 H8 107.7(4) . . . no
O15 C16 O17 124.5(3) . . . no
O15 C16 C18 118.1(3) . . . no
O17 C16 C18 117.4(3) . . . no
C16 C18 C19 109.5(3) . . . no
C16 C18 C20 107.5(3) . . . no
C16 C18 C21 109.6(3) . . . no
C19 C18 C20 110.4(4) . . . no
C19 C18 C21 110.1(3) . . . no
C20 C18 C21 109.7(3) . . . no
C18 C19 H9 109.9(4) . . . no
C18 C19 H10 110.0(4) . . . no
C18 C19 H11 110.3(4) . . . no
H9 C19 H10 108.9(5) . . . no
H9 C19 H11 108.9(4) . . . no
H10 C19 H11 108.8(5) . . . no
C18 C20 H12 110.4(4) . . . no
C18 C20 H13 110.4(4) . . . no
C18 C20 H14 110.5(4) . . . no
H12 C20 H13 108.0(4) . . . no
H12 C20 H14 108.5(4) . . . no
H13 C20 H14 108.9(4) . . . no
C18 C21 H15 110.0(4) . . . no
C18 C21 H16 110.7(4) . . . no
C18 C21 H17 110.4(4) . . . no
H15 C21 H16 108.2(4) . . . no
H15 C21 H17 108.5(4) . . . no
H16 C21 H17 109.0(4) . . . no
O22 C23 O24 125.1(3) . . 2_556 no
O22 C23 C25 116.8(3) . . . no
O24 C23 C25 118.0(3) 2_556 . . no
C23 C25 C26 110.2(3) . . . no
C23 C25 C27 110.3(3) . . . no
C23 C25 C28 105.6(3) . . . no
C26 C25 C27 109.8(4) . . . no
C26 C25 C28 109.8(4) . . . no
C27 C25 C28 111.1(4) . . . no
C25 C26 H18 110.4(4) . . . no
C25 C26 H19 109.9(4) . . . no
C25 C26 H20 110.4(5) . . . no
H18 C26 H19 108.4(5) . . . no
H18 C26 H20 109.5(5) . . . no
H19 C26 H20 108.2(5) . . . no
C25 C27 H21 109.8(4) . . . no
C25 C27 H22 112.8(5) . . . no
C25 C27 H23 112.1(4) . . . no
H21 C27 H22 106.6(5) . . . no
H21 C27 H23 105.3(5) . . . no
H22 C27 H23 109.8(5) . . . no
C25 C28 H24 111.5(6) . . . no
C25 C28 H25 112.9(5) . . . no
C25 C28 H26 110.6(5) . . . no
H24 C28 H25 108.5(6) . . . no
H24 C28 H26 105.4(6) . . . no
H25 C28 H26 107.6(7) . . . no
O29 C30 O31 125.4(3) . . 2_556 no
O29 C30 C32 116.2(3) . . . no
O31 C30 C32 118.3(3) 2_556 . . no
C30 C32 C33 105.8(4) . . . no
C30 C32 C34 110.9(4) . . . no
C30 C32 C35 110.2(3) . . . no
C33 C32 C34 108.4(5) . . . no
C33 C32 C35 109.1(4) . . . no
C34 C32 C35 112.3(5) . . . no
C32 C33 H27 110.7(6) . . . no
C32 C33 H28 111.5(6) . . . no
C32 C33 H29 109.7(4) . . . no
H27 C33 H28 109.5(5) . . . no
H27 C33 H29 107.3(7) . . . no
H28 C33 H29 108.0(7) . . . no
C32 C34 H30 113.1(6) . . . no
C32 C34 H31 113.2(6) . . . no
C32 C34 H32 108.6(6) . . . no
H30 C34 H31 111.2(7) . . . no
H30 C34 H32 104.9(7) . . . no
H31 C34 H32 105.3(7) . . . no
C32 C35 H33 110.2(4) . . . no
C32 C35 H34 110.6(4) . . . no
C32 C35 H35 110.8(4) . . . no
H33 C35 H34 108.1(5) . . . no
H33 C35 H35 108.4(5) . . . no
H34 C35 H35 108.7(4) . . . no
O36 C37 O38 125.1(3) . . . no
O36 C37 C39 117.0(3) . . . no
O38 C37 C39 117.9(3) . . . no
C37 C39 C40 109.9(3) . . . no
C37 C39 C41 111.4(3) . . . no
C37 C39 C42 106.0(3) . . . no
C40 C39 C41 108.4(4) . . . no
C40 C39 C42 109.6(4) . . . no
C41 C39 C42 111.6(4) . . . no
C39 C40 H36 110.8(4) . . . no
C39 C40 H37 109.7(4) . . . no
C39 C40 H38 109.8(4) . . . no
H36 C40 H37 109.0(5) . . . no
H36 C40 H38 109.3(5) . . . no
H37 C40 H38 108.2(5) . . . no
C39 C41 H39 110.4(4) . . . no
C39 C41 H40 110.1(4) . . . no
C39 C41 H41 110.7(4) . . . no
H39 C41 H40 108.1(5) . . . no
H39 C41 H41 109.2(4) . . . no
H40 C41 H41 108.3(5) . . . no
C39 C42 H42 110.5(4) . . . no
C39 C42 H43 110.8(4) . . . no
C39 C42 H44 109.5(4) . . . no
H42 C42 H43 109.7(5) . . . no
H42 C42 H44 107.6(5) . . . no
H43 C42 H44 108.6(5) . . . no
O43 C44 O45 124.6(3) . . . no
O43 C44 C46 118.0(3) . . . no
O45 C44 C46 117.4(3) . . . no
C44 C46 C47 111.0(4) . . . no
C44 C46 C48 106.5(4) . . . no
C44 C46 C49 106.2(4) . . . no
C44 C46 C50 111.8(5) . . . no
C44 C46 C51 107.9(6) . . . no
C44 C46 C52 109.3(6) . . . no
C47 C46 C48 107.1(5) . . . no
C47 C46 C49 110.7(5) . . . no
C47 C46 C50 136.0(6) . . . no
C47 C46 C51 67.0(6) . . . no
C47 C46 C52 48.9(6) . . . no
C48 C46 C49 115.3(6) . . . no
C48 C46 C50 50.3(6) . . . no
C48 C46 C51 144.8(7) . . . no
C48 C46 C52 60.6(6) . . . no
C49 C46 C50 66.1(6) . . . no
C49 C46 C51 46.5(6) . . . no
C49 C46 C52 143.7(7) . . . no
C50 C46 C51 108.4(8) . . . no
C50 C46 C52 106.0(7) . . . no
C51 C46 C52 113.5(8) . . . no
C46 C47 C51 56.1(6) . . . no
C46 C47 C52 63.8(7) . . . no
C51 C47 C52 117.2(9) . . . no
C46 C48 C50 65.0(7) . . . no
C46 C48 C52 58.1(6) . . . no
C50 C48 C52 117.1(10) . . . no
C46 C49 C50 57.8(6) . . . no
C46 C49 C51 67.1(9) . . . no
C50 C49 C51 119.4(11) . . . no
C46 C50 C48 64.8(7) . . . no
C46 C50 C49 56.0(6) . . . no
C48 C50 C49 119.6(10) . . . no
C46 C51 C47 56.8(6) . . . no
C46 C51 C49 66.4(9) . . . no
C47 C51 C49 119.7(12) . . . no
C46 C52 C47 67.4(7) . . . no
C46 C52 C48 61.3(6) . . . no
C47 C52 C48 125.2(11) . . . no
Cl54 C53 Cl55 109.7(2) . . . no
Cl54 C53 Cl56 109.7(2) . . . no
Cl54 C53 H45 108.8(3) . . . no
Cl55 C53 Cl56 110.4(2) . . . no
Cl55 C53 H45 109.3(3) . . . no
Cl56 C53 H45 109.0(3) . . . no

loop_
_geom_bond_atom_site_label_1
_geom_bond_atom_site_label_2
_geom_bond_distance
_geom_bond_site_symmetry_1
_geom_bond_site_symmetry_2
_geom_bond_publ_flag
Fe1 O4 1.900(2) . . no
Fe1 O14 1.972(2) . . no
Fe1 O15 2.039(2) . . no
Fe1 O36 2.026(2) . . no
Fe1 O43 2.009(2) . . no
Fe1 N6 2.197(3) . . no
Fe2 O4 1.961(2) . . no
Fe2 O5 1.947(2) . . no
Fe2 O14 2.001(2) . . no
Fe2 O17 2.063(2) . . no
Fe2 O22 2.068(2) . . no
Fe2 O29 2.011(2) . . no
Fe3 O4 1.884(2) . . no
Fe3 O5 1.979(2) . 2_556 no
Fe3 O5 1.979(2) . 2_556 no
Fe3 O24 2.054(2) . . no
Fe3 O31 2.057(2) . . no
Fe3 O38 2.054(2) . . no
Fe3 O45 2.029(2) . . no
Cl54 C53 1.766(4) . . no
Cl55 C53 1.754(4) . . no
Cl56 C53 1.770(4) . . no
O14 C13 1.406(4) . . no
O15 C16 1.262(4) . . no
O17 C16 1.271(4) . . no
O22 C23 1.271(4) . . no
O24 C23 1.252(4) . 2_556 no
O29 C30 1.282(4) . . no
O31 C30 1.252(4) . 2_556 no
O36 C37 1.269(4) . . no
O38 C37 1.270(4) . . no
O43 C44 1.270(4) . . no
O45 C44 1.261(4) . . no
O57 H46 1.079(3) . . no
O57 H47 1.073(3) . . no
N6 C7 1.352(5) . . no
N6 C11 1.349(5) . . no
C7 C8 1.375(6) . . no
C7 H1 0.972(4) . . no
C8 C9 1.378(6) . . no
C8 H2 0.970(4) . . no
C9 C10 1.371(6) . . no
C9 H3 0.962(4) . . no
C10 C11 1.383(5) . . no
C10 H4 0.962(4) . . no
C11 C12 1.498(5) . . no
C12 C13 1.526(5) . . no
C12 H5 0.961(4) . . no
C12 H6 0.962(4) . . no
C13 H7 0.961(4) . . no
C13 H8 0.960(4) . . no
C16 C18 1.533(5) . . no
C18 C19 1.521(6) . . no
C18 C20 1.530(6) . . no
C18 C21 1.533(5) . . no
C19 H9 0.953(5) . . no
C19 H10 0.953(4) . . no
C19 H11 0.954(4) . . no
C20 H12 0.962(4) . . no
C20 H13 0.956(4) . . no
C20 H14 0.950(5) . . no
C21 H15 0.960(4) . . no
C21 H16 0.955(4) . . no
C21 H17 0.951(4) . . no
C23 C25 1.529(5) . . no
C25 C26 1.516(6) . . no
C25 C27 1.523(6) . . no
C25 C28 1.524(7) . . no
C26 H18 0.949(4) . . no
C26 H19 0.964(6) . . no
C26 H20 0.951(5) . . no
C27 H21 0.995(6) . . no
C27 H22 0.940(5) . . no
C27 H23 0.957(5) . . no
C28 H24 0.970(7) . . no
C28 H25 0.942(5) . . no
C28 H26 0.981(7) . . no
C30 C32 1.528(5) . . no
C32 C33 1.541(8) . . no
C32 C34 1.503(7) . . no
C32 C35 1.519(6) . . no
C33 H27 0.954(5) . . no
C33 H28 0.946(5) . . no
C33 H29 0.972(8) . . no
C34 H30 0.943(5) . . no
C34 H31 0.938(6) . . no
C34 H32 1.013(10) . . no
C35 H33 0.960(5) . . no
C35 H34 0.956(4) . . no
C35 H35 0.952(5) . . no
C37 C39 1.533(5) . . no
C39 C40 1.543(6) . . no
C39 C41 1.510(6) . . no
C39 C42 1.516(6) . . no
C40 H36 0.947(4) . . no
C40 H37 0.959(6) . . no
C40 H38 0.956(5) . . no
C41 H39 0.952(5) . . no
C41 H40 0.964(4) . . no
C41 H41 0.951(5) . . no
C42 H42 0.955(5) . . no
C42 H43 0.943(5) . . no
C42 H44 0.967(6) . . no
C44 C46 1.536(5) . . no
C46 C47 1.549(8) . . no
C46 C48 1.555(10) . . no
C46 C49 1.527(10) . . no
C46 C50 1.558(13) . . no
C46 C51 1.536(16) . . no
C46 C52 1.506(13) . . no
C47 C51 1.704(16) . . no
C47 C52 1.264(14) . . no
C48 C50 1.322(15) . . no
C48 C52 1.544(15) . . no
C49 C50 1.684(16) . . no
C49 C51 1.210(17) . . no
C53 H45 0.958(4) . . no
